data_4501943
loop_
_publ_author_name
'Momose, Aaron Alexander'
'Bosch, Eric'

_publ_section_title
;
 Serendipity in the Crystallization of a Series of
 C-Alkylcalix[4]resorcinarenes from Alcoholic Solvents
;
_journal_issue 9
_journal_name_full 'Crystal Growth &amp; Design'
_journal_page_first 4043
_journal_paper_doi 10.1021/cg100737c
_journal_volume 10
_journal_year 2010
_chemical_formula_moiety '2.5(C4 H10 O), 2(C H4 O), C44 H56 O8'
_chemical_formula_sum 'C56 H89 O12.5'
_chemical_formula_weight 962.27
_chemical_name_common
; 
C-Butylresorcinarene complex with t-butanol and methanol 
;
_chemical_name_systematic
; 
 ? 
;
_space_group_IT_number 2
_space_group_name_Hall '-P 1'
_symmetry_cell_setting triclinic
_symmetry_space_group_name_Hall '-P 1'
_symmetry_space_group_name_H-M 'P -1'
_atom_sites_solution_hydrogens geom
_atom_sites_solution_primary direct
_atom_sites_solution_secondary difmap
_audit_creation_method SHELXL-97
_cell_angle_alpha 106.670(2)
_cell_angle_beta 107.365(2)
_cell_angle_gamma 104.3930(10)
_cell_formula_units_Z 2
_cell_length_a 14.6157(11)
_cell_length_b 15.0200(12)
_cell_length_c 15.481(2)
_cell_measurement_reflns_used 2505
_cell_measurement_temperature 173(2)
_cell_measurement_theta_max 21.24
_cell_measurement_theta_min 2.26
_cell_volume 2892.3(5)
_computing_cell_refinement 'Bruker SMART'
_computing_data_reduction 'Bruker SAINT'
_computing_structure_refinement 'SHELXL-97 (Sheldrick, 1997)'
_computing_structure_solution 'SHELXS-97 (Sheldrick, 1990)'
_diffrn_ambient_temperature 173(2)
_diffrn_detector_area_resol_mean 8.3660
_diffrn_measured_fraction_theta_full 1.000
_diffrn_measured_fraction_theta_max 1.000
_diffrn_measurement_device_type 'CCD area detector'
_diffrn_measurement_method 'phi and omega scans'
_diffrn_radiation_monochromator graphite
_diffrn_radiation_source 'fine-focus sealed tube'
_diffrn_radiation_type MoK\a
_diffrn_radiation_wavelength 0.71073
_diffrn_reflns_av_R_equivalents 0.0709
_diffrn_reflns_av_sigmaI/netI 0.0808
_diffrn_reflns_limit_h_max 17
_diffrn_reflns_limit_h_min -17
_diffrn_reflns_limit_k_max 17
_diffrn_reflns_limit_k_min -17
_diffrn_reflns_limit_l_max 18
_diffrn_reflns_limit_l_min -18
_diffrn_reflns_number 31441
_diffrn_reflns_theta_full 25.00
_diffrn_reflns_theta_max 25.00
_diffrn_reflns_theta_min 1.50
_exptl_absorpt_coefficient_mu 0.076
_exptl_absorpt_correction_T_max 0.9804
_exptl_absorpt_correction_T_min 0.9599
_exptl_absorpt_correction_type multi-scan
_exptl_absorpt_process_details 'SADABS V2008/1 (Bruker AXS)'
_exptl_crystal_colour colourless
_exptl_crystal_density_diffrn 1.105
_exptl_crystal_density_method 'not measured'
_exptl_crystal_description 'irregular block'
_exptl_crystal_F_000 1050
_exptl_crystal_size_max 0.54
_exptl_crystal_size_mid 0.28
_exptl_crystal_size_min 0.26
_refine_diff_density_max 0.322
_refine_diff_density_min -0.302
_refine_diff_density_rms 0.047
_refine_ls_extinction_method none
_refine_ls_goodness_of_fit_ref 1.017
_refine_ls_hydrogen_treatment mixed
_refine_ls_matrix_type full
_refine_ls_number_parameters 680
_refine_ls_number_reflns 10192
_refine_ls_number_restraints 6
_refine_ls_restrained_S_all 1.017
_refine_ls_R_factor_all 0.1244
_refine_ls_R_factor_gt 0.0604
_refine_ls_shift/su_max 0.002
_refine_ls_shift/su_mean 0.000
_refine_ls_structure_factor_coef Fsqd
_refine_ls_weighting_details 'calc w=1/[\s^2^(Fo^2^)+(0.0662P)^2^+0.9044P] where P=(Fo^2^+2Fc^2^)/3'
_refine_ls_weighting_scheme calc
_refine_ls_wR_factor_gt 0.1354
_refine_ls_wR_factor_ref 0.1757
_reflns_number_gt 5477
_reflns_number_total 10192
_reflns_threshold_expression >2sigma(I)
_cod_data_source_file cg100737c_si_001.cif
_cod_data_source_block com08
_cod_depositor_comments
;
The following automatic conversions were performed:

'_symmetry_cell_setting' value 'Triclinic' changed to 'triclinic'
according to /home/saulius/struct/CIF-dictionaries/cif_core.dic
dictionary named 'cif_core.dic' version 2.4.2 from 2011-04-26.

Automatic conversion script
Id: cif_fix_values 1715 2011-07-08 13:25:40Z adriana 
;
_cod_original_cell_volume 2892.4(5)
_cod_original_sg_symbol_H-M P-1
_cod_original_formula_sum 'C56 H89 O12.50'
_cod_database_code 4501943

loop_
_symmetry_equiv_pos_as_xyz
'x, y, z'
'-x, -y, -z'

loop_
_atom_site_label
_atom_site_type_symbol
_atom_site_fract_x
_atom_site_fract_y
_atom_site_fract_z
_atom_site_U_iso_or_equiv
_atom_site_adp_type
_atom_site_occupancy
_atom_site_symmetry_multiplicity
_atom_site_calc_flag
_atom_site_refinement_flags
O1 O 0.65143(18) 0.76420(18) 0.68178(16) 0.0470(6) Uani 1 1 d D
C1 C 0.4473(2) 0.6227(2) 0.4356(2) 0.0302(7) Uani 1 1 d .
H1 H 0.4393 0.5880 0.3703 0.036 Uiso 1 1 calc R
O2 O 0.29248(18) 0.68935(17) 0.57309(17) 0.0433(6) Uani 1 1 d D
C2 C 0.5466(2) 0.6674(2) 0.5091(2) 0.0306(7) Uani 1 1 d .
O3 O 0.14528(16) 0.69669(16) 0.42393(15) 0.0414(6) Uani 1 1 d .
H3O H 0.1146 0.7362 0.4357 0.050 Uiso 1 1 calc R
C3 C 0.5552(2) 0.7182(2) 0.6040(2) 0.0336(7) Uani 1 1 d .
O4 O 0.14827(18) 0.82961(17) 0.17844(17) 0.0415(6) Uani 1 1 d D
C4 C 0.4706(2) 0.7242(2) 0.6234(2) 0.0378(8) Uani 1 1 d .
H4 H 0.4785 0.7591 0.6886 0.045 Uiso 1 1 calc R
O5 O 0.29459(17) 0.91260(19) 0.12584(17) 0.0421(6) Uani 1 1 d .
C5 C 0.3740(2) 0.6791(2) 0.5477(2) 0.0326(7) Uani 1 1 d .
O6 O 0.65671(17) 0.98927(18) 0.22146(18) 0.0468(6) Uani 1 1 d .
C6 C 0.3593(2) 0.6257(2) 0.4517(2) 0.0285(7) Uani 1 1 d .
O7 O 0.79076(18) 0.98495(16) 0.37735(18) 0.0442(6) Uani 1 1 d .
C7 C 0.2527(2) 0.5737(2) 0.3690(2) 0.0306(7) Uani 1 1 d .
H7 H 0.2030 0.5613 0.4006 0.037 Uiso 1 1 calc R
O8 O 0.78698(19) 0.85820(18) 0.62349(16) 0.0479(6) Uani 1 1 d D
C8 C 0.2248(2) 0.6407(2) 0.3164(2) 0.0287(7) Uani 1 1 d .
O9 O 0.6688(2) 0.89773(19) 0.84902(18) 0.0673(8) Uani 1 1 d .
H9 H 0.6787 0.8578 0.8055 0.081 Uiso 1 1 calc R
C9 C 0.1725(2) 0.7013(2) 0.3465(2) 0.0314(7) Uani 1 1 d .
O10 O 0.32983(18) 0.82677(16) 0.75598(16) 0.0530(6) Uani 1 1 d .
H10O H 0.3305 0.7833 0.7081 0.064 Uiso 1 1 calc R
C10 C 0.1481(2) 0.7644(2) 0.3013(2) 0.0330(7) Uani 1 1 d .
H10 H 0.1133 0.8057 0.3235 0.040 Uiso 1 1 calc R
O11 O 0.0709(2) 0.8336(2) 0.4861(2) 0.0580(7) Uani 1 1 d .
C11 C 0.1751(2) 0.7665(2) 0.2235(2) 0.0309(7) Uani 1 1 d .
O12 O 0.07126(18) 0.95923(19) 0.26245(17) 0.0489(6) Uani 1 1 d D
C12 C 0.2260(2) 0.7073(2) 0.1888(2) 0.0285(7) Uani 1 1 d .
O13 O 0.4837(9) 0.9019(8) 0.4326(9) 0.177(4) Uani 0.50 1 d P
H13O H 0.4203 0.8689 0.4018 0.212 Uiso 0.50 1 calc PR
C13 C 0.2506(2) 0.6467(2) 0.2384(2) 0.0301(7) Uani 1 1 d .
H13 H 0.2873 0.6069 0.2174 0.036 Uiso 1 1 calc R
C14 C 0.2542(2) 0.7088(2) 0.1019(2) 0.0296(7) Uani 1 1 d .
H14 H 0.2059 0.7338 0.0636 0.035 Uiso 1 1 calc R
C15 C 0.3620(2) 0.7843(2) 0.1355(2) 0.0286(7) Uani 1 1 d .
C16 C 0.3778(2) 0.8823(2) 0.1453(2) 0.0314(7) Uani 1 1 d .
C17 C 0.4750(2) 0.9505(2) 0.1729(2) 0.0361(8) Uani 1 1 d .
H17 H 0.4839 1.0170 0.1781 0.043 Uiso 1 1 calc R
C18 C 0.5588(2) 0.9216(2) 0.1929(2) 0.0335(7) Uani 1 1 d .
C19 C 0.5482(2) 0.8250(2) 0.1876(2) 0.0289(7) Uani 1 1 d .
C20 C 0.4490(2) 0.7588(2) 0.1585(2) 0.0271(7) Uani 1 1 d .
H20 H 0.4400 0.6926 0.1541 0.033 Uiso 1 1 calc R
C21 C 0.6427(2) 0.7965(2) 0.2173(2) 0.0291(7) Uani 1 1 d .
H21 H 0.6985 0.8452 0.2112 0.035 Uiso 1 1 calc R
C22 C 0.6804(2) 0.8125(2) 0.3263(2) 0.0291(7) Uani 1 1 d .
C23 C 0.7505(2) 0.9047(2) 0.3993(2) 0.0325(7) Uani 1 1 d .
C24 C 0.7844(2) 0.9191(2) 0.4974(2) 0.0360(8) Uani 1 1 d .
H24 H 0.8319 0.9824 0.5462 0.043 Uiso 1 1 calc R
C25 C 0.7497(2) 0.8421(2) 0.5245(2) 0.0333(7) Uani 1 1 d .
C26 C 0.6795(2) 0.7488(2) 0.4554(2) 0.0282(7) Uani 1 1 d .
C27 C 0.6460(2) 0.7375(2) 0.3576(2) 0.0291(7) Uani 1 1 d .
H27 H 0.5967 0.6748 0.3093 0.035 Uiso 1 1 calc R
C28 C 0.6413(2) 0.6645(2) 0.4873(2) 0.0303(7) Uani 1 1 d .
H28 H 0.6969 0.6788 0.5513 0.036 Uiso 1 1 calc R
C29 C 0.2382(2) 0.4705(2) 0.2978(2) 0.0352(7) Uani 1 1 d .
H29A H 0.2801 0.4798 0.2591 0.042 Uiso 1 1 calc R
H29B H 0.2637 0.4329 0.3365 0.042 Uiso 1 1 calc R
C30 C 0.1267(3) 0.4099(2) 0.2281(3) 0.0486(9) Uani 1 1 d .
H30A H 0.1026 0.4456 0.1867 0.058 Uiso 1 1 calc R
H30B H 0.0842 0.4043 0.2669 0.058 Uiso 1 1 calc R
C31 C 0.1106(3) 0.3049(3) 0.1614(3) 0.0742(13) Uani 1 1 d D
H31A H 0.1532 0.3103 0.1227 0.089 Uiso 1 1 calc R
H31B H 0.1340 0.2688 0.2026 0.089 Uiso 1 1 calc R
C32 C -0.0003(4) 0.2459(4) 0.0921(4) 0.1129(19) Uani 1 1 d D
H32A H -0.0431 0.2413 0.1300 0.169 Uiso 1 1 calc R
H32B H -0.0073 0.1786 0.0528 0.169 Uiso 1 1 calc R
H32C H -0.0228 0.2793 0.0485 0.169 Uiso 1 1 calc R
C33 C 0.2359(2) 0.6045(2) 0.0305(2) 0.0328(7) Uani 1 1 d .
H33A H 0.2612 0.6115 -0.0207 0.039 Uiso 1 1 calc R
H33B H 0.2762 0.5731 0.0670 0.039 Uiso 1 1 calc R
C34 C 0.1230(2) 0.5367(2) -0.0187(2) 0.0495(9) Uani 1 1 d .
H34A H 0.0979 0.5313 0.0331 0.059 Uiso 1 1 calc R
H34B H 0.0834 0.5684 -0.0553 0.059 Uiso 1 1 calc R
C35 C 0.1006(3) 0.4327(3) -0.0885(3) 0.0597(11) Uani 1 1 d .
H35A H 0.1423 0.4020 -0.0526 0.072 Uiso 1 1 calc R
H35B H 0.0272 0.3922 -0.1098 0.072 Uiso 1 1 calc R
C36 C 0.1224(4) 0.4280(3) -0.1787(3) 0.0845(14) Uani 1 1 d .
H36A H 0.0845 0.4616 -0.2130 0.127 Uiso 1 1 calc R
H36B H 0.1003 0.3581 -0.2225 0.127 Uiso 1 1 calc R
H36C H 0.1964 0.4613 -0.1591 0.127 Uiso 1 1 calc R
C37 C 0.6285(2) 0.6931(2) 0.1495(2) 0.0349(7) Uani 1 1 d .
H37A H 0.6930 0.6807 0.1736 0.042 Uiso 1 1 calc R
H37B H 0.5734 0.6424 0.1532 0.042 Uiso 1 1 calc R
C38 C 0.6012(3) 0.6794(2) 0.0427(2) 0.0428(8) Uani 1 1 d .
H38A H 0.5293 0.6755 0.0141 0.051 Uiso 1 1 calc R
H38B H 0.6462 0.7392 0.0404 0.051 Uiso 1 1 calc R
C39 C 0.6113(3) 0.5888(3) -0.0199(3) 0.0609(11) Uani 1 1 d .
H39A H 0.5712 0.5298 -0.0126 0.073 Uiso 1 1 calc R
H39B H 0.6845 0.5958 0.0056 0.073 Uiso 1 1 calc R
C40 C 0.5764(4) 0.5691(3) -0.1274(3) 0.0786(13) Uani 1 1 d .
H40A H 0.5032 0.5595 -0.1544 0.118 Uiso 1 1 calc R
H40B H 0.5863 0.5088 -0.1618 0.118 Uiso 1 1 calc R
H40C H 0.6167 0.6261 -0.1361 0.118 Uiso 1 1 calc R
C41 C 0.6260(2) 0.5610(2) 0.4172(2) 0.0371(8) Uani 1 1 d .
H41A H 0.6049 0.5113 0.4447 0.045 Uiso 1 1 calc R
H41B H 0.5694 0.5425 0.3533 0.045 Uiso 1 1 calc R
C42 C 0.7224(3) 0.5555(2) 0.3994(2) 0.0459(9) Uani 1 1 d .
H42A H 0.7089 0.4850 0.3609 0.055 Uiso 1 1 calc R
H42B H 0.7339 0.5937 0.3586 0.055 Uiso 1 1 calc R
C43 C 0.8196(3) 0.5941(3) 0.4897(3) 0.0512(9) Uani 1 1 d .
H43A H 0.8058 0.5633 0.5354 0.061 Uiso 1 1 calc R
H43B H 0.8397 0.6671 0.5231 0.061 Uiso 1 1 calc R
C44 C 0.9094(3) 0.5730(3) 0.4687(3) 0.0793(13) Uani 1 1 d .
H44A H 0.8942 0.5009 0.4446 0.119 Uiso 1 1 calc R
H44B H 0.9722 0.6069 0.5292 0.119 Uiso 1 1 calc R
H44C H 0.9195 0.5976 0.4188 0.119 Uiso 1 1 calc R
C45 C 0.6883(6) 0.8751(4) 0.9275(4) 0.142(3) Uani 1 1 d .
H45A H 0.7540 0.9243 0.9795 0.213 Uiso 1 1 calc R
H45B H 0.6924 0.8085 0.9103 0.213 Uiso 1 1 calc R
H45C H 0.6330 0.8756 0.9509 0.213 Uiso 1 1 calc R
C46 C 0.3554(7) 0.7219(6) 0.8411(6) 0.187(4) Uani 1 1 d .
H46A H 0.3602 0.6794 0.7827 0.280 Uiso 1 1 calc R
H46B H 0.3237 0.6801 0.8705 0.280 Uiso 1 1 calc R
H46C H 0.4246 0.7680 0.8890 0.280 Uiso 1 1 calc R
C47 C 0.2914(4) 0.7799(3) 0.8127(3) 0.0650(12) Uani 1 1 d .
C48 C 0.2908(4) 0.8595(4) 0.8958(3) 0.0975(17) Uani 1 1 d .
H48A H 0.3617 0.9050 0.9391 0.146 Uiso 1 1 calc R
H48B H 0.2591 0.8290 0.9330 0.146 Uiso 1 1 calc R
H48C H 0.2511 0.8968 0.8701 0.146 Uiso 1 1 calc R
C49 C 0.1834(5) 0.7086(5) 0.7486(5) 0.188(4) Uani 1 1 d .
H49A H 0.1421 0.7445 0.7223 0.281 Uiso 1 1 calc R
H49B H 0.1537 0.6790 0.7875 0.281 Uiso 1 1 calc R
H49C H 0.1836 0.6558 0.6942 0.281 Uiso 1 1 calc R
C50 C -0.0270(3) 0.8362(3) 0.4485(3) 0.0782(13) Uani 1 1 d .
H50A H -0.0503 0.8551 0.5018 0.117 Uiso 1 1 calc R
H50B H -0.0748 0.7701 0.3990 0.117 Uiso 1 1 calc R
H50C H -0.0249 0.8853 0.4182 0.117 Uiso 1 1 calc R
C51 C -0.0974(3) 0.8530(3) 0.1456(3) 0.0854(15) Uani 1 1 d .
H51A H -0.0690 0.8087 0.1114 0.128 Uiso 1 1 calc R
H51B H -0.1611 0.8499 0.0981 0.128 Uiso 1 1 calc R
H51C H -0.1120 0.8317 0.1958 0.128 Uiso 1 1 calc R
C52 C -0.0206(3) 0.9581(3) 0.1936(3) 0.0472(9) Uani 1 1 d .
C53 C 0.0085(4) 0.9931(4) 0.1193(3) 0.0889(15) Uani 1 1 d .
H53A H 0.0624 1.0599 0.1536 0.133 Uiso 1 1 calc R
H53B H -0.0522 0.9954 0.0724 0.133 Uiso 1 1 calc R
H53C H 0.0340 0.9465 0.0839 0.133 Uiso 1 1 calc R
C54 C -0.0570(4) 1.0297(4) 0.2509(4) 0.0953(16) Uani 1 1 d .
H54A H -0.0723 1.0077 0.3005 0.143 Uiso 1 1 calc R
H54B H -0.1194 1.0318 0.2062 0.143 Uiso 1 1 calc R
H54C H -0.0031 1.0964 0.2835 0.143 Uiso 1 1 calc R
C55 C 0.5818(10) 1.0438(12) 0.4642(10) 0.231(7) Uani 0.75 1 d P
H55A H 0.6507 1.0593 0.5125 0.347 Uiso 0.75 1 calc PR
H55B H 0.5760 1.1050 0.4566 0.347 Uiso 0.75 1 calc PR
H55C H 0.5708 0.9950 0.4008 0.347 Uiso 0.75 1 calc PR
C56 C 0.5000 1.0000 0.5000 0.154(4) Uani 1 2 d S
C57 C 0.4116(10) 1.0111(11) 0.4129(9) 0.214(6) Uani 0.75 1 d P
H57A H 0.4314 1.0061 0.3571 0.321 Uiso 0.75 1 calc PR
H57B H 0.4053 1.0760 0.4385 0.321 Uiso 0.75 1 calc PR
H57C H 0.3453 0.9577 0.3914 0.321 Uiso 0.75 1 calc PR
H2O H 0.242(3) 0.690(4) 0.527(3) 0.12(2) Uiso 1 1 d D
H7O H 0.746(3) 0.985(3) 0.323(3) 0.092(16) Uiso 1 1 d .
H6O H 0.657(4) 1.050(4) 0.228(3) 0.113(19) Uiso 1 1 d .
H11O H 0.114(3) 0.889(3) 0.536(3) 0.099(17) Uiso 1 1 d .
H8O H 0.833(4) 0.916(2) 0.662(4) 0.17(3) Uiso 1 1 d D
H1O H 0.695(3) 0.801(3) 0.669(4) 0.14(2) Uiso 1 1 d D
H12O H 0.102(4) 0.924(4) 0.240(4) 0.18(3) Uiso 1 1 d D
H5O H 0.310(5) 0.973(5) 0.139(5) 0.17(3) Uiso 1 1 d .
H4O H 0.198(4) 0.859(5) 0.167(6) 0.23(4) Uiso 1 1 d D

loop_
_atom_site_aniso_label
_atom_site_aniso_U_11
_atom_site_aniso_U_22
_atom_site_aniso_U_33
_atom_site_aniso_U_23
_atom_site_aniso_U_13
_atom_site_aniso_U_12
O1 0.0383(14) 0.0572(16) 0.0346(13) 0.0135(12) 0.0097(12) 0.0108(12)
C1 0.0413(19) 0.0270(16) 0.0259(16) 0.0115(13) 0.0174(15) 0.0120(14)
O2 0.0460(15) 0.0539(15) 0.0360(14) 0.0143(12) 0.0234(12) 0.0230(12)
C2 0.0396(18) 0.0240(16) 0.0316(18) 0.0124(14) 0.0163(15) 0.0128(14)
O3 0.0478(14) 0.0532(14) 0.0442(14) 0.0236(11) 0.0319(11) 0.0297(12)
C3 0.0343(18) 0.0321(17) 0.0305(18) 0.0108(14) 0.0100(15) 0.0110(14)
O4 0.0470(14) 0.0429(13) 0.0497(14) 0.0256(11) 0.0238(12) 0.0259(12)
C4 0.047(2) 0.0411(19) 0.0261(17) 0.0105(15) 0.0170(16) 0.0175(16)
O5 0.0436(14) 0.0425(15) 0.0518(15) 0.0248(12) 0.0215(12) 0.0235(12)
C5 0.0404(19) 0.0298(17) 0.0342(18) 0.0135(14) 0.0206(16) 0.0151(15)
O6 0.0347(13) 0.0341(14) 0.0646(17) 0.0241(12) 0.0133(12) 0.0037(11)
C6 0.0358(17) 0.0245(16) 0.0297(17) 0.0121(13) 0.0169(14) 0.0118(13)
O7 0.0457(14) 0.0348(13) 0.0430(15) 0.0181(11) 0.0141(12) 0.0013(11)
C7 0.0343(17) 0.0278(16) 0.0319(17) 0.0112(14) 0.0166(14) 0.0110(14)
O8 0.0505(15) 0.0455(15) 0.0284(13) 0.0093(11) 0.0060(11) 0.0046(13)
C8 0.0257(16) 0.0275(16) 0.0294(17) 0.0072(13) 0.0116(14) 0.0080(13)
O9 0.102(2) 0.0604(18) 0.0470(17) 0.0225(14) 0.0312(16) 0.0386(16)
C9 0.0315(17) 0.0331(17) 0.0298(17) 0.0096(14) 0.0166(14) 0.0100(14)
O10 0.0783(18) 0.0402(14) 0.0434(14) 0.0152(11) 0.0341(13) 0.0155(13)
C10 0.0352(18) 0.0340(17) 0.0360(18) 0.0120(15) 0.0187(15) 0.0189(15)
O11 0.0414(15) 0.0530(17) 0.0647(18) 0.0038(14) 0.0190(14) 0.0189(13)
C11 0.0323(17) 0.0288(16) 0.0328(17) 0.0133(14) 0.0130(14) 0.0118(14)
O12 0.0386(14) 0.0584(16) 0.0469(15) 0.0186(12) 0.0121(12) 0.0216(13)
C12 0.0266(16) 0.0267(16) 0.0271(16) 0.0059(13) 0.0106(13) 0.0074(13)
O13 0.192(10) 0.118(8) 0.157(10) -0.013(7) 0.060(9) 0.044(8)
C13 0.0275(16) 0.0266(16) 0.0347(18) 0.0076(14) 0.0145(14) 0.0100(13)
C14 0.0290(16) 0.0306(17) 0.0281(17) 0.0106(13) 0.0106(14) 0.0113(14)
C15 0.0319(17) 0.0310(17) 0.0238(16) 0.0102(13) 0.0129(13) 0.0115(14)
C16 0.0323(18) 0.0333(17) 0.0327(17) 0.0151(14) 0.0129(14) 0.0158(15)
C17 0.043(2) 0.0255(16) 0.0422(19) 0.0160(15) 0.0160(16) 0.0147(15)
C18 0.0306(18) 0.0319(17) 0.0354(18) 0.0148(14) 0.0110(14) 0.0078(15)
C19 0.0330(17) 0.0298(17) 0.0249(16) 0.0111(13) 0.0124(14) 0.0115(14)
C20 0.0310(17) 0.0249(15) 0.0281(16) 0.0119(13) 0.0143(14) 0.0094(13)
C21 0.0258(16) 0.0292(16) 0.0306(17) 0.0111(14) 0.0107(13) 0.0084(13)
C22 0.0271(16) 0.0318(17) 0.0314(17) 0.0121(14) 0.0140(14) 0.0128(14)
C23 0.0321(17) 0.0294(17) 0.0362(19) 0.0131(14) 0.0146(15) 0.0097(14)
C24 0.0364(18) 0.0291(17) 0.0310(18) 0.0056(14) 0.0106(15) 0.0045(14)
C25 0.0337(18) 0.0340(18) 0.0263(17) 0.0076(14) 0.0088(14) 0.0117(15)
C26 0.0278(16) 0.0301(17) 0.0273(17) 0.0094(14) 0.0112(13) 0.0137(14)
C27 0.0275(16) 0.0269(16) 0.0319(17) 0.0093(13) 0.0121(14) 0.0107(13)
C28 0.0329(17) 0.0307(17) 0.0278(17) 0.0120(14) 0.0108(14) 0.0135(14)
C29 0.0373(18) 0.0300(17) 0.0371(18) 0.0117(14) 0.0162(15) 0.0103(14)
C30 0.047(2) 0.036(2) 0.050(2) 0.0072(17) 0.0154(18) 0.0100(17)
C31 0.061(3) 0.043(2) 0.070(3) -0.005(2) 0.002(2) 0.004(2)
C32 0.102(4) 0.072(3) 0.109(4) -0.001(3) 0.015(3) 0.018(3)
C33 0.0347(18) 0.0311(17) 0.0286(17) 0.0067(14) 0.0124(14) 0.0119(14)
C34 0.0372(19) 0.047(2) 0.042(2) -0.0003(17) 0.0119(16) 0.0044(16)
C35 0.045(2) 0.047(2) 0.057(3) -0.0025(19) 0.0139(19) 0.0047(18)
C36 0.085(3) 0.070(3) 0.060(3) -0.010(2) 0.030(3) 0.007(3)
C37 0.0342(18) 0.0372(18) 0.0350(18) 0.0119(15) 0.0158(15) 0.0155(15)
C38 0.050(2) 0.041(2) 0.0354(19) 0.0117(16) 0.0192(17) 0.0157(17)
C39 0.071(3) 0.068(3) 0.042(2) 0.0074(19) 0.029(2) 0.031(2)
C40 0.108(4) 0.070(3) 0.053(3) 0.010(2) 0.043(3) 0.029(3)
C41 0.0450(19) 0.0325(17) 0.0391(19) 0.0153(15) 0.0198(16) 0.0173(15)
C42 0.056(2) 0.0389(19) 0.051(2) 0.0171(17) 0.0261(19) 0.0255(17)
C43 0.051(2) 0.055(2) 0.063(2) 0.030(2) 0.029(2) 0.0276(19)
C44 0.057(3) 0.078(3) 0.100(4) 0.022(3) 0.030(3) 0.038(2)
C45 0.282(9) 0.089(4) 0.054(3) 0.038(3) 0.043(4) 0.086(5)
C46 0.330(11) 0.242(9) 0.208(8) 0.190(8) 0.196(8) 0.227(9)
C47 0.105(3) 0.051(2) 0.059(3) 0.029(2) 0.052(3) 0.028(2)
C48 0.149(5) 0.092(4) 0.060(3) 0.025(3) 0.062(3) 0.039(3)
C49 0.158(6) 0.145(6) 0.163(6) -0.031(5) 0.119(6) -0.059(5)
C50 0.055(3) 0.071(3) 0.101(4) 0.019(3) 0.032(3) 0.028(2)
C51 0.044(2) 0.073(3) 0.103(4) 0.036(3) -0.002(2) -0.001(2)
C52 0.040(2) 0.057(2) 0.047(2) 0.0239(18) 0.0140(17) 0.0214(18)
C53 0.106(4) 0.109(4) 0.068(3) 0.056(3) 0.035(3) 0.039(3)
C54 0.085(3) 0.117(4) 0.117(4) 0.047(3) 0.053(3) 0.073(3)
C55 0.209(14) 0.36(2) 0.219(14) 0.181(15) 0.111(12) 0.150(15)
C56 0.156(10) 0.153(11) 0.162(11) 0.030(9) 0.091(10) 0.073(9)
C57 0.198(13) 0.305(18) 0.197(13) 0.110(13) 0.103(11) 0.141(13)

loop_
_atom_type_symbol
_atom_type_description
_atom_type_scat_dispersion_real
_atom_type_scat_dispersion_imag
_atom_type_scat_source
C C 0.0033 0.0016 'International Tables Vol C Tables 4.2.6.8 and 6.1.1.4'
H H 0.0000 0.0000 'International Tables Vol C Tables 4.2.6.8 and 6.1.1.4'
O O 0.0106 0.0060 'International Tables Vol C Tables 4.2.6.8 and 6.1.1.4'

loop_
_geom_angle_atom_site_label_1
_geom_angle_atom_site_label_2
_geom_angle_atom_site_label_3
_geom_angle
_geom_angle_site_symmetry_1
_geom_angle_site_symmetry_3
C6 C1 C2 124.1(3) . .
C1 C2 C3 116.2(3) . .
C1 C2 C28 122.2(3) . .
C3 C2 C28 121.5(3) . .
C4 C3 O1 118.3(3) . .
C4 C3 C2 121.8(3) . .
O1 C3 C2 119.9(3) . .
C3 C4 C5 119.6(3) . .
C4 C5 O2 116.2(3) . .
C4 C5 C6 121.7(3) . .
O2 C5 C6 122.1(3) . .
C1 C6 C5 116.5(3) . .
C1 C6 C7 121.9(3) . .
C5 C6 C7 121.6(3) . .
C6 C7 C8 111.7(2) . .
C6 C7 C29 112.5(2) . .
C8 C7 C29 112.8(2) . .
C13 C8 C9 116.4(3) . .
C13 C8 C7 122.9(3) . .
C9 C8 C7 120.6(3) . .
C10 C9 O3 120.5(3) . .
C10 C9 C8 121.8(3) . .
O3 C9 C8 117.8(3) . .
C11 C10 C9 119.1(3) . .
C10 C11 C12 122.3(3) . .
C10 C11 O4 117.9(3) . .
C12 C11 O4 119.8(3) . .
C11 C12 C13 116.2(3) . .
C11 C12 C14 122.0(3) . .
C13 C12 C14 121.8(2) . .
C8 C13 C12 124.2(3) . .
C15 C14 C12 111.5(2) . .
C15 C14 C33 113.3(2) . .
C12 C14 C33 113.4(2) . .
C16 C15 C20 116.9(3) . .
C16 C15 C14 121.2(3) . .
C20 C15 C14 121.9(2) . .
C17 C16 O5 119.0(3) . .
C17 C16 C15 121.5(3) . .
O5 C16 C15 119.5(3) . .
C18 C17 C16 119.7(3) . .
C17 C18 O6 120.3(3) . .
C17 C18 C19 121.4(3) . .
O6 C18 C19 118.2(3) . .
C20 C19 C18 116.9(3) . .
C20 C19 C21 122.4(2) . .
C18 C19 C21 120.7(3) . .
C19 C20 C15 123.6(3) . .
C19 C21 C37 113.9(2) . .
C19 C21 C22 110.4(2) . .
C37 C21 C22 113.5(2) . .
C27 C22 C23 116.7(3) . .
C27 C22 C21 122.3(3) . .
C23 C22 C21 121.0(3) . .
C24 C23 O7 116.9(3) . .
C24 C23 C22 121.0(3) . .
O7 C23 C22 122.1(3) . .
C25 C24 C23 120.1(3) . .
C24 C25 O8 118.7(3) . .
C24 C25 C26 121.7(3) . .
O8 C25 C26 119.6(3) . .
C25 C26 C27 116.6(3) . .
C25 C26 C28 120.8(3) . .
C27 C26 C28 122.6(3) . .
C26 C27 C22 123.9(3) . .
C26 C28 C2 110.9(2) . .
C26 C28 C41 113.9(2) . .
C2 C28 C41 113.1(2) . .
C30 C29 C7 112.6(3) . .
C29 C30 C31 113.0(3) . .
C32 C31 C30 112.4(4) . .
C34 C33 C14 112.6(2) . .
C35 C34 C33 114.9(3) . .
C36 C35 C34 114.7(3) . .
C38 C37 C21 114.1(2) . .
C39 C38 C37 114.7(3) . .
C38 C39 C40 115.6(3) . .
C42 C41 C28 113.6(3) . .
C43 C42 C41 115.9(3) . .
C42 C43 C44 113.7(3) . .
O10 C47 C46 107.9(4) . .
O10 C47 C48 107.5(3) . .
C46 C47 C48 115.4(5) . .
O10 C47 C49 108.1(4) . .
C46 C47 C49 108.4(5) . .
C48 C47 C49 109.3(4) . .
O12 C52 C54 106.9(3) . .
O12 C52 C51 107.6(3) . .
C54 C52 C51 112.5(4) . .
O12 C52 C53 107.4(3) . .
C54 C52 C53 110.6(4) . .
C51 C52 C53 111.5(3) . .
O13 C56 O13 179.997(5) . 2_676
O13 C56 C55 92.5(8) . 2_676
O13 C56 C55 87.5(8) 2_676 2_676
O13 C56 C55 87.5(8) . .
O13 C56 C55 92.5(8) 2_676 .
C55 C56 C55 179.998(3) 2_676 .
O13 C56 C57 90.3(7) . .
O13 C56 C57 89.7(7) 2_676 .
C55 C56 C57 90.5(6) 2_676 .
C55 C56 C57 89.5(6) . .
O13 C56 C57 89.7(7) . 2_676
O13 C56 C57 90.3(7) 2_676 2_676
C55 C56 C57 89.5(6) 2_676 2_676
C55 C56 C57 90.5(6) . 2_676
C57 C56 C57 180.0(8) . 2_676

loop_
_geom_bond_atom_site_label_1
_geom_bond_atom_site_label_2
_geom_bond_distance
_geom_bond_site_symmetry_2
O1 C3 1.391(4) .
C1 C6 1.390(4) .
C1 C2 1.394(4) .
O2 C5 1.390(4) .
C2 C3 1.398(4) .
C2 C28 1.526(4) .
O3 C9 1.385(3) .
C3 C4 1.375(4) .
O4 C11 1.393(3) .
C4 C5 1.381(4) .
O5 C16 1.383(3) .
C5 C6 1.393(4) .
O6 C18 1.386(3) .
C6 C7 1.520(4) .
O7 C23 1.384(3) .
C7 C8 1.523(4) .
C7 C29 1.542(4) .
O8 C25 1.388(3) .
C8 C13 1.388(4) .
C8 C9 1.395(4) .
O9 C45 1.324(5) .
C9 C10 1.383(4) .
O10 C47 1.426(4) .
C10 C11 1.381(4) .
O11 C50 1.389(4) .
C11 C12 1.387(4) .
O12 C52 1.437(4) .
C12 C13 1.396(4) .
C12 C14 1.525(4) .
O13 C56 1.454(9) .
C14 C15 1.524(4) .
C14 C33 1.540(4) .
C15 C16 1.388(4) .
C15 C20 1.393(4) .
C16 C17 1.382(4) .
C17 C18 1.379(4) .
C18 C19 1.395(4) .
C19 C20 1.389(4) .
C19 C21 1.527(4) .
C21 C37 1.527(4) .
C21 C22 1.534(4) .
C22 C27 1.391(4) .
C22 C23 1.397(4) .
C23 C24 1.381(4) .
C24 C25 1.374(4) .
C25 C26 1.389(4) .
C26 C27 1.390(4) .
C26 C28 1.526(4) .
C28 C41 1.537(4) .
C29 C30 1.516(4) .
C30 C31 1.530(5) .
C31 C32 1.505(6) .
C33 C34 1.520(4) .
C34 C35 1.510(4) .
C35 C36 1.508(5) .
C37 C38 1.519(4) .
C38 C39 1.497(4) .
C39 C40 1.501(5) .
C41 C42 1.530(4) .
C42 C43 1.500(5) .
C43 C44 1.528(5) .
C46 C47 1.487(7) .
C47 C48 1.488(5) .
C47 C49 1.496(7) .
C51 C52 1.501(5) .
C52 C54 1.498(5) .
C52 C53 1.519(5) .
C55 C56 1.544(13) .
C56 O13 1.454(9) 2_676
C56 C55 1.544(14) 2_676
C56 C57 1.646(13) .
C56 C57 1.646(13) 2_676
